data_4324264
loop_
_publ_author_name
'Daniel L. Reger'
'Jacob J. Horger'
'Mark D. Smith'
'Gary J. Long'
'Fernande Grandjean'

_publ_contact_author_address
;
Department of Chemistry and Biochemistry
University of South Carolina
Columbia, South Carolina 29208
USA
;
_publ_contact_author_email reger@mail.chem.sc.edu
_publ_contact_author_fax '1 803 777 9521'
_publ_contact_author_name 'Professor Daniel L. Reger'
_publ_contact_author_phone '1 803 777 2587'
_publ_section_title
;
 Homochiral, Helical Supramolecular Metal-Organic Frameworks Organized by
 Strong \p...\p Stacking Interactions: Single-Crystal to Single-Crystal
 Transformations in Closely Packed Solids
;
_journal_name_full 'Inorganic Chemistry'
_journal_page_first 686
_journal_page_last 704
_journal_paper_doi 10.1021/ic102256t
_journal_volume 50
_journal_year 2011
_chemical_absolute_configuration ad
_chemical_formula_moiety 'C46 H38 Co N10 O12, 0.32(H2 O)'
_chemical_formula_sum 'C46 H38.64 Co N10 O12.32'
_chemical_formula_weight 987.56
_chemical_name_systematic
; 
 ? 
;
_space_group_IT_number 178
_symmetry_cell_setting hexagonal
_symmetry_space_group_name_Hall 'P 61 2 (0 0 5)'
_symmetry_space_group_name_H-M 'P 61 2 2'
_atom_sites_solution_hydrogens geom
_atom_sites_solution_primary direct
_atom_sites_solution_secondary difmap
_audit_creation_method SHELXL-97
_cell_angle_alpha 90.00
_cell_angle_beta 90.00
_cell_angle_gamma 120.00
_cell_formula_units_Z 6
_cell_length_a 11.4398(4)
_cell_length_b 11.4398(4)
_cell_length_c 58.718(5)
_cell_measurement_reflns_used 7219
_cell_measurement_temperature 150(2)
_cell_measurement_theta_max 25.584
_cell_measurement_theta_min 2.170
_cell_volume 6654.9(7)
_computing_cell_refinement 'SAINT-Plus Version 6.45 (Bruker, 2001)'
_computing_data_collection 'SMART Version 5.625 (Bruker, 2001)'
_computing_data_reduction 'SAINT-Plus Version 6.45 (Bruker, 2001)'
_computing_molecular_graphics various
_computing_publication_material 'SHELXTL Version 6.14 (Bruker, 2000)'
_computing_structure_refinement 'SHELXL-97 (Sheldrick, 1997)'
_computing_structure_solution 'SHELXS-97 (Sheldrick, 1990)'
_diffrn_ambient_temperature 150(2)
_diffrn_measured_fraction_theta_full 1.000
_diffrn_measured_fraction_theta_max 1.000
_diffrn_measurement_device_type 'Bruker SMART APEX CCD diffractometer'
_diffrn_measurement_method 'omega scans'
_diffrn_radiation_monochromator graphite
_diffrn_radiation_source 'fine-focus sealed tube'
_diffrn_radiation_type MoK\a
_diffrn_radiation_wavelength 0.71073
_diffrn_reflns_av_R_equivalents 0.0436
_diffrn_reflns_av_sigmaI/netI 0.0224
_diffrn_reflns_limit_h_max 13
_diffrn_reflns_limit_h_min -13
_diffrn_reflns_limit_k_max 13
_diffrn_reflns_limit_k_min -13
_diffrn_reflns_limit_l_max 67
_diffrn_reflns_limit_l_min -67
_diffrn_reflns_number 43817
_diffrn_reflns_theta_full 24.10
_diffrn_reflns_theta_max 24.10
_diffrn_reflns_theta_min 2.06
_exptl_absorpt_coefficient_mu 0.465
_exptl_absorpt_correction_T_max 1.0000
_exptl_absorpt_correction_T_min 0.7783
_exptl_absorpt_correction_type multi-scan
_exptl_absorpt_process_details 'SADABS Version 2.05 (Bruker, 2001)'
_exptl_crystal_colour orange
_exptl_crystal_density_diffrn 1.479
_exptl_crystal_description 'hexagonal rod'
_exptl_crystal_F_000 3061
_exptl_crystal_size_max 0.34
_exptl_crystal_size_mid 0.28
_exptl_crystal_size_min 0.26
_refine_diff_density_max 0.544
_refine_diff_density_min -0.318
_refine_diff_density_rms 0.073
_refine_ls_abs_structure_details 'Flack H D (1983), Acta Cryst. A39, 876-881'
_refine_ls_abs_structure_Flack 0.08(4)
_refine_ls_extinction_method none
_refine_ls_goodness_of_fit_ref 1.284
_refine_ls_hydrogen_treatment mixed
_refine_ls_matrix_type full
_refine_ls_number_parameters 327
_refine_ls_number_reflns 3535
_refine_ls_number_restraints 1
_refine_ls_restrained_S_all 1.284
_refine_ls_R_factor_all 0.0645
_refine_ls_R_factor_gt 0.0640
_refine_ls_shift/su_max 0.000
_refine_ls_shift/su_mean 0.000
_refine_ls_structure_factor_coef Fsqd
_refine_ls_weighting_details 'calc w=1/[\s^2^(Fo^2^)+(0.0277P)^2^+19.3991P] where P=(Fo^2^+2Fc^2^)/3'
_refine_ls_weighting_scheme calc
_refine_ls_wR_factor_gt 0.1462
_refine_ls_wR_factor_ref 0.1464
_reflns_number_gt 3501
_reflns_number_total 3535
_reflns_threshold_expression >2sigma(I)
_cod_data_source_file ic102256t_si_002_09.cif
_cod_data_source_block colser2
_cod_original_cell_volume 6654.8(6)
_cod_original_sg_symbol_Hall 'P 61 2 (0 0 -1)'
_cod_database_code 4324264

loop_
_symmetry_equiv_pos_as_xyz
'x, y, z'
'-y, x-y, z+1/3'
'-x+y, -x, z+2/3'
'-x, -y, z+1/2'
'y, -x+y, z+5/6'
'x-y, x, z+1/6'
'y, x, -z+1/3'
'x-y, -y, -z'
'-x, -x+y, -z+2/3'
'-y, -x, -z+5/6'
'-x+y, y, -z+1/2'
'x, x-y, -z+1/6'

loop_
_atom_site_label
_atom_site_type_symbol
_atom_site_fract_x
_atom_site_fract_y
_atom_site_fract_z
_atom_site_U_iso_or_equiv
_atom_site_adp_type
_atom_site_occupancy
_atom_site_symmetry_multiplicity
_atom_site_calc_flag
_atom_site_refinement_flags
Co1 Co -0.15870(8) 0.0000 0.0000 0.0243(2) Uani 1 2 d S
C1 C 0.1377(6) 0.9698(6) 0.06162(9) 0.0364(14) Uani 1 1 d .
C2 C 0.2709(7) 1.0930(6) 0.05657(9) 0.0415(15) Uani 1 1 d .
C3 C 0.3905(6) 1.0908(6) 0.06040(9) 0.0382(14) Uani 1 1 d .
C4 C 0.3904(6) 0.9805(7) 0.07040(10) 0.0458(16) Uani 1 1 d .
C5 C 0.2605(6) 0.8602(6) 0.07633(9) 0.0395(14) Uani 1 1 d .
C6 C 0.2731(8) 1.2042(7) 0.04742(10) 0.0506(17) Uani 1 1 d .
H6 H 0.1913 1.2040 0.0446 0.061 Uiso 1 1 calc R
C7 C 0.3995(8) 1.3200(7) 0.04218(11) 0.0555(19) Uani 1 1 d .
H7 H 0.4020 1.3982 0.0361 0.067 Uiso 1 1 calc R
C8 C 0.5167(8) 1.3196(8) 0.04581(11) 0.0560(19) Uani 1 1 d .
H8 H 0.6000 1.3971 0.0419 0.067 Uiso 1 1 calc R
C9 C 0.5171(7) 1.2084(7) 0.05514(11) 0.0505(17) Uani 1 1 d .
C10 C 0.6352(7) 1.2023(8) 0.05913(13) 0.0563(19) Uani 1 1 d .
H10 H 0.7200 1.2772 0.0550 0.068 Uiso 1 1 calc R
C11 C 0.6313(8) 1.0929(8) 0.06861(12) 0.0585(19) Uani 1 1 d .
H11 H 0.7133 1.0932 0.0713 0.070 Uiso 1 1 calc R
C12 C 0.5081(7) 0.9786(9) 0.07462(12) 0.060(2) Uani 1 1 d .
H12 H 0.5060 0.9022 0.0814 0.071 Uiso 1 1 calc R
C13 C 0.0138(6) 0.7318(6) 0.07383(10) 0.0399(14) Uani 1 1 d .
H13A H -0.0623 0.7499 0.0742 0.048 Uiso 1 1 calc R
H13B H 0.0158 0.6904 0.0885 0.048 Uiso 1 1 calc R
C14 C -0.0060(6) 0.6368(6) 0.05465(9) 0.0348(13) Uani 1 1 d .
C15 C 0.0681(6) 0.5774(6) 0.04852(9) 0.0365(14) Uani 1 1 d .
H15 H 0.1428 0.5823 0.0564 0.044 Uiso 1 1 calc R
C16 C 0.0525(7) 0.4312(6) 0.01464(11) 0.0474(16) Uani 1 1 d .
H16 H 0.0426 0.4491 -0.0017 0.057 Uiso 1 1 calc R
C17 C 0.1979(6) 0.4657(7) 0.01904(12) 0.0506(18) Uani 1 1 d .
H17A H 0.2093 0.4567 0.0355 0.061 Uiso 1 1 calc R
H17B H 0.2144 0.3992 0.0110 0.061 Uiso 1 1 calc R
C18 C -0.0409(5) 0.2793(6) 0.01973(10) 0.0320(13) Uani 1 1 d .
C19 C 0.0390(5) -0.1077(5) 0.00710(8) 0.0270(12) Uani 1 1 d .
H19 H -0.0413 -0.1852 0.0121 0.032 Uiso 1 1 calc R
C20 C 0.1575(5) -0.1117(5) 0.00749(8) 0.0255(11) Uani 1 1 d .
H20 H 0.1581 -0.1898 0.0128 0.031 Uiso 1 1 calc R
C21 C 0.2760(7) 0.0000 0.0000 0.0298(17) Uani 1 2 d S
C22 C 0.4074(6) 0.0000 0.0000 0.0203(14) Uani 1 2 d S
C23 C 0.4238(5) -0.0938(6) 0.01235(9) 0.0310(13) Uani 1 1 d .
H23 H 0.3511 -0.1608 0.0210 0.037 Uiso 1 1 calc R
C24 C 0.5472(5) -0.0890(6) 0.01193(9) 0.0326(13) Uani 1 1 d .
H24 H 0.5563 -0.1536 0.0208 0.039 Uiso 1 1 calc R
N1 N 0.1429(5) 0.8605(5) 0.07052(7) 0.0314(10) Uani 1 1 d .
N2 N -0.1057(5) 0.6002(5) 0.03918(9) 0.0455(13) Uani 1 1 d .
N3 N -0.0927(6) 0.5228(5) 0.02386(9) 0.0498(14) Uani 1 1 d .
N4 N 0.0137(6) 0.5117(5) 0.02929(8) 0.0421(12) Uani 1 1 d .
N5 N 0.0310(5) 0.0000 0.0000 0.0252(13) Uani 1 2 d S
N6 N 0.6542(5) 0.0000 0.0000 0.0291(14) Uani 1 2 d S
O1 O 0.0300(5) 0.9639(4) 0.05811(7) 0.0472(12) Uani 1 1 d .
O2 O 0.2520(5) 0.7618(5) 0.08646(8) 0.0509(12) Uani 1 1 d .
O3 O -0.0544(4) 0.2062(4) 0.00276(6) 0.0305(8) Uani 1 1 d .
O4 O -0.0848(4) 0.2435(4) 0.03896(7) 0.0424(10) Uani 1 1 d .
O5 O 0.2926(6) 0.5926(5) 0.01223(10) 0.0735(16) Uani 1 1 d .
O6 O -0.1773(4) -0.0207(4) 0.03577(6) 0.0312(9) Uani 1 1 d D
H6A H -0.164(6) 0.052(5) 0.0391(10) 0.035(18) Uiso 1 1 d D
H6B H -0.142(6) -0.048(6) 0.0440(10) 0.05(2) Uiso 1 1 d D
O1S O -0.008(6) 0.336(5) -0.0424(9) 0.13(3) Uiso 0.161(19) 1 d P

loop_
_atom_site_aniso_label
_atom_site_aniso_U_11
_atom_site_aniso_U_22
_atom_site_aniso_U_33
_atom_site_aniso_U_23
_atom_site_aniso_U_13
_atom_site_aniso_U_12
Co1 0.0199(4) 0.0237(6) 0.0304(5) -0.0034(4) -0.0017(2) 0.0119(3)
C1 0.049(4) 0.039(4) 0.029(3) -0.010(2) -0.006(3) 0.028(3)
C2 0.065(4) 0.031(3) 0.028(3) -0.010(2) 0.000(3) 0.024(3)
C3 0.046(4) 0.040(3) 0.028(3) -0.013(3) 0.001(3) 0.020(3)
C4 0.045(4) 0.061(5) 0.037(3) -0.015(3) -0.004(3) 0.031(4)
C5 0.048(4) 0.041(4) 0.034(3) -0.012(3) -0.009(3) 0.026(3)
C6 0.077(5) 0.046(4) 0.032(3) -0.012(3) -0.006(3) 0.033(4)
C7 0.073(5) 0.041(4) 0.043(4) 0.000(3) 0.001(4) 0.021(4)
C8 0.072(5) 0.044(4) 0.049(4) -0.001(3) 0.009(4) 0.027(4)
C9 0.053(4) 0.048(4) 0.043(4) -0.009(3) 0.001(3) 0.020(4)
C10 0.039(4) 0.056(5) 0.065(5) -0.019(4) -0.001(3) 0.017(3)
C11 0.045(4) 0.076(5) 0.057(4) -0.002(4) 0.012(4) 0.032(4)
C12 0.042(4) 0.079(6) 0.060(4) -0.022(4) -0.007(3) 0.031(4)
C13 0.044(4) 0.044(4) 0.039(3) 0.003(3) 0.003(3) 0.027(3)
C14 0.036(3) 0.033(3) 0.035(3) 0.001(2) -0.001(3) 0.017(3)
C15 0.048(4) 0.031(3) 0.033(3) -0.002(2) -0.005(3) 0.021(3)
C16 0.063(4) 0.032(3) 0.043(3) -0.009(3) 0.001(3) 0.021(3)
C17 0.035(4) 0.047(4) 0.058(4) -0.019(3) 0.009(3) 0.012(3)
C18 0.022(3) 0.033(3) 0.036(3) -0.006(3) -0.001(2) 0.010(2)
C19 0.025(3) 0.025(3) 0.030(3) -0.007(2) -0.001(2) 0.011(2)
C20 0.026(3) 0.024(3) 0.026(3) 0.001(2) -0.002(2) 0.012(2)
C21 0.031(3) 0.044(5) 0.019(3) -0.003(3) -0.0016(17) 0.022(2)
C22 0.017(2) 0.020(3) 0.024(3) -0.002(3) -0.0010(15) 0.0101(17)
C23 0.021(3) 0.036(3) 0.036(3) 0.008(3) 0.008(2) 0.014(2)
C24 0.031(3) 0.034(3) 0.037(3) 0.001(3) -0.005(3) 0.020(3)
N1 0.032(3) 0.032(3) 0.033(2) -0.009(2) -0.007(2) 0.017(2)
N2 0.042(3) 0.032(3) 0.056(3) -0.004(3) -0.011(3) 0.014(3)
N3 0.059(4) 0.037(3) 0.047(3) -0.013(3) -0.018(3) 0.019(3)
N4 0.051(3) 0.037(3) 0.041(3) 0.002(2) 0.004(3) 0.025(3)
N5 0.024(2) 0.023(3) 0.029(3) -0.003(3) -0.0013(13) 0.0113(16)
N6 0.025(2) 0.033(4) 0.032(3) 0.003(3) 0.0017(15) 0.0167(18)
O1 0.057(3) 0.055(3) 0.046(2) -0.011(2) -0.013(2) 0.040(2)
O2 0.053(3) 0.050(3) 0.056(3) -0.001(2) -0.008(2) 0.030(2)
O3 0.030(2) 0.027(2) 0.0341(19) -0.0049(17) 0.0005(17) 0.0143(16)
O4 0.047(3) 0.032(2) 0.040(2) -0.004(2) 0.007(2) 0.014(2)
O5 0.065(4) 0.044(3) 0.085(4) -0.010(3) 0.017(3) 0.008(3)
O6 0.032(2) 0.030(2) 0.035(2) -0.0009(18) -0.0044(17) 0.018(2)

loop_
_atom_type_symbol
_atom_type_description
_atom_type_scat_dispersion_real
_atom_type_scat_dispersion_imag
_atom_type_scat_source
C C 0.0033 0.0016 'International Tables Vol C Tables 4.2.6.8 and 6.1.1.4'
H H 0.0000 0.0000 'International Tables Vol C Tables 4.2.6.8 and 6.1.1.4'
N N 0.0061 0.0033 'International Tables Vol C Tables 4.2.6.8 and 6.1.1.4'
O O 0.0106 0.0060 'International Tables Vol C Tables 4.2.6.8 and 6.1.1.4'
Co Co 0.3494 0.9721 'International Tables Vol C Tables 4.2.6.8 and 6.1.1.4'

loop_
_geom_angle_atom_site_label_1
_geom_angle_atom_site_label_2
_geom_angle_atom_site_label_3
_geom_angle
_geom_angle_site_symmetry_1
_geom_angle_site_symmetry_3
O3 Co1 O3 179.3(2) 8 .
O3 Co1 O6 91.06(15) 8 8
O3 Co1 O6 88.97(15) . 8
O3 Co1 O6 88.97(15) 8 .
O3 Co1 O6 91.06(15) . .
O6 Co1 O6 174.9(2) 8 .
O3 Co1 N6 90.37(10) 8 1_455
O3 Co1 N6 90.37(10) . 1_455
O6 Co1 N6 87.43(11) 8 1_455
O6 Co1 N6 87.43(11) . 1_455
O3 Co1 N5 89.63(10) 8 .
O3 Co1 N5 89.63(10) . .
O6 Co1 N5 92.56(11) 8 .
O6 Co1 N5 92.57(11) . .
N6 Co1 N5 180.0 1_455 .
O1 C1 N1 120.9(6) . .
O1 C1 C2 122.9(5) . .
N1 C1 C2 116.2(5) . .
C6 C2 C3 121.1(7) . .
C6 C2 C1 119.3(6) . .
C3 C2 C1 119.6(5) . .
C4 C3 C2 121.8(6) . .
C4 C3 C9 119.0(6) . .
C2 C3 C9 119.1(6) . .
C12 C4 C3 122.1(7) . .
C12 C4 C5 118.6(7) . .
C3 C4 C5 119.3(6) . .
O2 C5 N1 119.1(6) . .
O2 C5 C4 123.3(6) . .
N1 C5 C4 117.6(5) . .
C2 C6 C7 119.2(7) . .
C2 C6 H6 120.4 . .
C7 C6 H6 120.4 . .
C8 C7 C6 120.5(7) . .
C8 C7 H7 119.8 . .
C6 C7 H7 119.8 . .
C7 C8 C9 121.3(8) . .
C7 C8 H8 119.3 . .
C9 C8 H8 119.3 . .
C8 C9 C10 123.7(7) . .
C8 C9 C3 118.8(7) . .
C10 C9 C3 117.5(7) . .
C11 C10 C9 121.8(7) . .
C11 C10 H10 119.1 . .
C9 C10 H10 119.1 . .
C10 C11 C12 121.3(7) . .
C10 C11 H11 119.4 . .
C12 C11 H11 119.4 . .
C4 C12 C11 118.2(8) . .
C4 C12 H12 120.9 . .
C11 C12 H12 120.9 . .
N1 C13 C14 109.5(5) . .
N1 C13 H13A 109.8 . .
C14 C13 H13A 109.8 . .
N1 C13 H13B 109.8 . .
C14 C13 H13B 109.8 . .
H13A C13 H13B 108.2 . .
N2 C14 C15 107.7(5) . .
N2 C14 C13 121.9(5) . .
C15 C14 C13 130.4(6) . .
N4 C15 C14 105.8(5) . .
N4 C15 H15 127.1 . .
C14 C15 H15 127.1 . .
N4 C16 C17 111.6(5) . .
N4 C16 C18 109.4(5) . .
C17 C16 C18 108.0(5) . .
N4 C16 H16 109.3 . .
C17 C16 H16 109.3 . .
C18 C16 H16 109.3 . .
O5 C17 C16 114.0(6) . .
O5 C17 H17A 108.8 . .
C16 C17 H17A 108.8 . .
O5 C17 H17B 108.8 . .
C16 C17 H17B 108.8 . .
H17A C17 H17B 107.6 . .
O4 C18 O3 128.1(5) . .
O4 C18 C16 119.5(5) . .
O3 C18 C16 112.3(5) . .
N5 C19 C20 123.6(5) . .
N5 C19 H19 118.2 . .
C20 C19 H19 118.2 . .
C19 C20 C21 119.2(5) . .
C19 C20 H20 120.4 . .
C21 C20 H20 120.4 . .
C20 C21 C20 117.9(7) . 8
C20 C21 C22 121.0(4) . .
C20 C21 C22 121.0(4) 8 .
C23 C22 C23 116.9(6) 8 .
C23 C22 C21 121.6(3) 8 .
C23 C22 C21 121.6(3) . .
C22 C23 C24 119.4(5) . .
C22 C23 H23 120.3 . .
C24 C23 H23 120.3 . .
N6 C24 C23 124.6(5) . .
N6 C24 H24 117.7 . .
C23 C24 H24 117.7 . .
C1 N1 C5 125.0(5) . .
C1 N1 C13 118.2(5) . .
C5 N1 C13 116.7(5) . .
N3 N2 C14 107.8(5) . .
N2 N3 N4 108.5(5) . .
N3 N4 C15 110.1(5) . .
N3 N4 C16 119.7(5) . .
C15 N4 C16 130.2(6) . .
C19 N5 C19 116.5(6) 8 .
C19 N5 Co1 121.7(3) 8 .
C19 N5 Co1 121.7(3) . .
C24 N6 C24 115.2(6) . 8
C24 N6 Co1 122.4(3) . 1_655
C24 N6 Co1 122.4(3) 8 1_655
C18 O3 Co1 129.4(4) . .
Co1 O6 H6A 100(4) . .
Co1 O6 H6B 128(5) . .
H6A O6 H6B 113(7) . .

loop_
_geom_bond_atom_site_label_1
_geom_bond_atom_site_label_2
_geom_bond_distance
_geom_bond_site_symmetry_2
Co1 O3 2.049(4) 8
Co1 O3 2.049(4) .
Co1 O6 2.112(4) 8
Co1 O6 2.112(4) .
Co1 N6 2.141(6) 1_455
Co1 N5 2.170(6) .
C1 O1 1.217(7) .
C1 N1 1.384(7) .
C1 C2 1.500(9) .
C2 C6 1.369(9) .
C2 C3 1.400(9) .
C3 C4 1.391(9) .
C3 C9 1.433(9) .
C4 C12 1.380(9) .
C4 C5 1.476(9) .
C5 O2 1.233(7) .
C5 N1 1.389(7) .
C6 C7 1.423(10) .
C6 H6 0.9500 .
C7 C8 1.359(11) .
C7 H7 0.9500 .
C8 C9 1.387(10) .
C8 H8 0.9500 .
C9 C10 1.408(10) .
C10 C11 1.349(10) .
C10 H10 0.9500 .
C11 C12 1.406(10) .
C11 H11 0.9500 .
C12 H12 0.9500 .
C13 N1 1.487(8) .
C13 C14 1.502(8) .
C13 H13A 0.9900 .
C13 H13B 0.9900 .
C14 N2 1.350(7) .
C14 C15 1.374(8) .
C15 N4 1.327(7) .
C15 H15 0.9500 .
C16 N4 1.481(8) .
C16 C17 1.528(9) .
C16 C18 1.548(8) .
C16 H16 1.0000 .
C17 O5 1.367(8) .
C17 H17A 0.9900 .
C17 H17B 0.9900 .
C18 O4 1.220(7) .
C18 O3 1.260(6) .
C19 N5 1.347(6) .
C19 C20 1.378(7) .
C19 H19 0.9500 .
C20 C21 1.390(6) .
C20 H20 0.9500 .
C21 C20 1.390(6) 8
C21 C22 1.503(9) .
C22 C23 1.383(6) 8
C22 C23 1.383(6) .
C23 C24 1.386(7) .
C23 H23 0.9500 .
C24 N6 1.333(6) .
C24 H24 0.9500 .
N2 N3 1.321(7) .
N3 N4 1.325(7) .
N5 C19 1.347(6) 8
N6 C24 1.333(6) 8
N6 Co1 2.141(6) 1_655
O6 H6A 0.79(4) .
O6 H6B 0.79(4) .

loop_
_geom_torsion_atom_site_label_1
_geom_torsion_atom_site_label_2
_geom_torsion_atom_site_label_3
_geom_torsion_atom_site_label_4
_geom_torsion
_geom_torsion_site_symmetry_1
_geom_torsion_site_symmetry_4
O1 C1 C2 C6 -0.6(8) . .
N1 C1 C2 C6 179.0(5) . .
O1 C1 C2 C3 -178.0(5) . .
N1 C1 C2 C3 1.6(7) . .
C6 C2 C3 C4 177.7(5) . .
C1 C2 C3 C4 -4.9(8) . .
C6 C2 C3 C9 1.6(8) . .
C1 C2 C3 C9 178.9(5) . .
C2 C3 C4 C12 -178.8(6) . .
C9 C3 C4 C12 -2.6(9) . .
C2 C3 C4 C5 2.5(8) . .
C9 C3 C4 C5 178.6(5) . .
C12 C4 C5 O2 5.7(9) . .
C3 C4 C5 O2 -175.5(5) . .
C12 C4 C5 N1 -175.7(5) . .
C3 C4 C5 N1 3.2(8) . .
C3 C2 C6 C7 -1.3(8) . .
C1 C2 C6 C7 -178.7(5) . .
C2 C6 C7 C8 1.2(9) . .
C6 C7 C8 C9 -1.5(10) . .
C7 C8 C9 C10 179.6(7) . .
C7 C8 C9 C3 1.7(10) . .
C4 C3 C9 C8 -178.0(6) . .
C2 C3 C9 C8 -1.8(9) . .
C4 C3 C9 C10 4.0(9) . .
C2 C3 C9 C10 -179.8(6) . .
C8 C9 C10 C11 178.8(7) . .
C3 C9 C10 C11 -3.3(10) . .
C9 C10 C11 C12 1.1(11) . .
C3 C4 C12 C11 0.3(10) . .
C5 C4 C12 C11 179.1(6) . .
C10 C11 C12 C4 0.5(10) . .
N1 C13 C14 N2 -112.8(6) . .
N1 C13 C14 C15 64.1(8) . .
N2 C14 C15 N4 2.2(7) . .
C13 C14 C15 N4 -175.0(6) . .
N4 C16 C17 O5 -68.2(7) . .
C18 C16 C17 O5 171.5(5) . .
N4 C16 C18 O4 -32.3(8) . .
C17 C16 C18 O4 89.4(7) . .
N4 C16 C18 O3 152.0(5) . .
C17 C16 C18 O3 -86.4(6) . .
N5 C19 C20 C21 -0.7(7) . .
C19 C20 C21 C20 0.3(3) . 8
C19 C20 C21 C22 -179.7(3) . .
C20 C21 C22 C23 163.7(4) . 8
C20 C21 C22 C23 -16.3(4) 8 8
C20 C21 C22 C23 -16.3(4) . .
C20 C21 C22 C23 163.7(4) 8 .
C23 C22 C23 C24 0.4(4) 8 .
C21 C22 C23 C24 -179.6(4) . .
C22 C23 C24 N6 -1.0(8) . .
O1 C1 N1 C5 -176.1(5) . .
C2 C1 N1 C5 4.3(7) . .
O1 C1 N1 C13 5.1(8) . .
C2 C1 N1 C13 -174.5(4) . .
O2 C5 N1 C1 172.0(5) . .
C4 C5 N1 C1 -6.7(8) . .
O2 C5 N1 C13 -9.2(7) . .
C4 C5 N1 C13 172.1(5) . .
C14 C13 N1 C1 100.7(6) . .
C14 C13 N1 C5 -78.3(6) . .
C15 C14 N2 N3 -0.9(7) . .
C13 C14 N2 N3 176.5(5) . .
C14 N2 N3 N4 -0.7(7) . .
N2 N3 N4 C15 2.2(7) . .
N2 N3 N4 C16 -179.2(5) . .
C14 C15 N4 N3 -2.7(7) . .
C14 C15 N4 C16 178.9(6) . .
C17 C16 N4 N3 162.0(6) . .
C18 C16 N4 N3 -78.6(7) . .
C17 C16 N4 C15 -19.7(9) . .
C18 C16 N4 C15 99.8(7) . .
C20 C19 N5 C19 0.3(4) . 8
C20 C19 N5 Co1 -179.7(4) . .
O3 Co1 N5 C19 154.1(3) 8 8
O3 Co1 N5 C19 -25.9(3) . 8
O6 Co1 N5 C19 63.1(3) 8 8
O6 Co1 N5 C19 -116.9(3) . 8
O3 Co1 N5 C19 -25.9(3) 8 .
O3 Co1 N5 C19 154.1(3) . .
O6 Co1 N5 C19 -116.9(3) 8 .
O6 Co1 N5 C19 63.1(3) . .
C23 C24 N6 C24 0.5(4) . 8
C23 C24 N6 Co1 -179.5(4) . 1_655
O4 C18 O3 Co1 2.0(9) . .
C16 C18 O3 Co1 177.3(4) . .
O6 Co1 O3 C18 161.4(4) 8 .
O6 Co1 O3 C18 -13.4(5) . .
N6 Co1 O3 C18 74.0(4) 1_455 .
N5 Co1 O3 C18 -106.0(4) . .
